data_4312967
loop_
_publ_author_name
'Albert Escuer'
'N\'uria Sanz'
'Ramon Vicente'
'Franz A. Mautner'

_publ_section_title
;
 Molecular, 1D, and 2D Systems Built from Phenylcyanamido Ligands.
 Syntheses, Crystal Structures, and Characterization of Their Magnetic
 Properties
;
_journal_name_full 'Inorganic Chemistry'
_journal_page_first 541
_journal_page_last 551
_journal_paper_doi 10.1021/ic025931l
_journal_volume 42
_journal_year 2003
_chemical_formula_sum 'C50 H40 Cl4 Mn2 N12 O2'
_chemical_formula_weight 546.31
_chemical_name_common '[Mn(2,2'-bipy)(3-Cl(C6H4)NCN)2(MeOH)]2'
_chemical_name_systematic
; 
 ? 
;
_space_group_IT_number 2
_symmetry_cell_setting triclinic
_symmetry_space_group_name_Hall '-P 1'
_symmetry_space_group_name_H-M 'P -1'
_atom_sites_solution_hydrogens geom
_atom_sites_solution_primary direct
_atom_sites_solution_secondary difmap
_audit_creation_method SHELXL
_cell_angle_alpha 88.71(2)
_cell_angle_beta 77.04(3)
_cell_angle_gamma 83.16(3)
_cell_formula_units_Z 1
_cell_length_a 9.683(3)
_cell_length_b 10.826(4)
_cell_length_c 11.926(3)
_cell_measurement_reflns_used 38
_cell_measurement_temperature 87(2)
_cell_measurement_theta_max 14.5
_cell_measurement_theta_min 9.6
_cell_volume 1209.7(7)
_computing_molecular_graphics 'SHELXTL/PC v.5.03 (Siemens Ind. Aut.)'
_computing_publication_material 'SHELXTL/PC v.5.03 (Siemens Ind. Aut.)'
_computing_structure_refinement 'SHELXL-93 (Sheldrick, 1993)'
_computing_structure_solution 'SHELXS-86 (Sheldrick, 1990)'
_diffrn_ambient_temperature 87(2)
_diffrn_measurement_device 'mod. STOE 4-circle diffractometer'
_diffrn_measurement_method 'Omega-scan; delta Omega: 1.70 deg.'
_diffrn_radiation_monochromator graphite
_diffrn_radiation_source 'fine-focus sealed tube'
_diffrn_radiation_type MoK\a
_diffrn_radiation_wavelength 0.71069
_diffrn_reflns_av_R_equivalents 0.0410
_diffrn_reflns_av_sigmaI/netI 0.0451
_diffrn_reflns_limit_h_max 11
_diffrn_reflns_limit_h_min -11
_diffrn_reflns_limit_k_max 12
_diffrn_reflns_limit_k_min -12
_diffrn_reflns_limit_l_max 14
_diffrn_reflns_limit_l_min -7
_diffrn_reflns_number 4894
_diffrn_reflns_theta_max 25.00
_diffrn_reflns_theta_min 2.96
_diffrn_standards_decay_% 26
_diffrn_standards_interval_count 100
_diffrn_standards_interval_time '80 min'
_diffrn_standards_number '3  (0 -1 -2; 0 -2 -5, 4 0 0)'
_exptl_absorpt_coefficient_mu 0.798
_exptl_absorpt_correction_type none
_exptl_crystal_colour yellow
_exptl_crystal_density_diffrn 1.500
_exptl_crystal_description irregular
_exptl_crystal_F_000 558
_exptl_crystal_size_max 0.37
_exptl_crystal_size_mid 0.28
_exptl_crystal_size_min 0.22
_refine_diff_density_max 0.350
_refine_diff_density_min -0.706
_refine_diff_density_rms 0.088
_refine_ls_extinction_method none
_refine_ls_goodness_of_fit_all 1.083
_refine_ls_goodness_of_fit_obs 1.090
_refine_ls_hydrogen_treatment mixed
_refine_ls_matrix_type full
_refine_ls_number_parameters 321
_refine_ls_number_reflns 4190
_refine_ls_number_restraints 1
_refine_ls_restrained_S_all 1.107
_refine_ls_restrained_S_obs 1.090
_refine_ls_R_factor_all 0.0566
_refine_ls_R_factor_obs 0.0499
_refine_ls_shift/esd_max -0.001
_refine_ls_shift/esd_mean 0.000
_refine_ls_structure_factor_coef Fsqd
_refine_ls_weighting_details 'w=1/[\s^2^(Fo^2^)+(0.0837P)^2^+0.7397P] where P=(Fo^2^+2Fc^2^)/3'
_refine_ls_weighting_scheme calc
_refine_ls_wR_factor_all 0.1425
_refine_ls_wR_factor_obs 0.1316
_reflns_number_observed 3739
_reflns_number_total 4218
_reflns_observed_criterion >2sigma(I)
_cod_data_source_file ic025931l_s1_2.cif
_cod_data_source_block ns204a
_cod_depositor_comments
;
The following automatic conversions were performed:

'_symmetry_cell_setting' value 'Triclinic' changed to 'triclinic'
according to the built-in table from CIF Core dictionary named
'cif_core.dic' version 2.4.1 from 2010-06-29.

Automatic conversion script
Id: cif_fix_values 1646 2011-03-28 12:23:43Z adriana 

The following automatic conversions were performed:

'_refine_ls_weighting_scheme' value 'calc
w=1/[\s^2^(Fo^2^)+(0.0837P)^2^+0.7397P] where P=(Fo^2^+2Fc^2^)/3' was
changed to 'calc'. New tag '_refine_ls_weighting_details' was
created. The value of the new tag was set to
'w=1/[\s^2^(Fo^2^)+(0.0837P)^2^+0.7397P] where P=(Fo^2^+2Fc^2^)/3'.

Automatic conversion script
Id: cif_fix_values 3143 2015-03-26 13:38:13Z robertas 
;
_cod_database_code 4312967

loop_
_symmetry_equiv_pos_as_xyz
'x, y, z'
'-x, -y, -z'

loop_
_atom_site_aniso_label
_atom_site_aniso_U_11
_atom_site_aniso_U_22
_atom_site_aniso_U_33
_atom_site_aniso_U_23
_atom_site_aniso_U_13
_atom_site_aniso_U_12
Mn1 0.0227(3) 0.0278(3) 0.0237(3) -0.0020(2) -0.0068(2) -0.0031(2)
N1 0.0262(12) 0.0285(13) 0.0311(13) -0.0005(10) -0.0069(10) -0.0027(10)
C1 0.030(2) 0.033(2) 0.033(2) -0.0024(12) -0.0072(12) -0.0022(12)
C2 0.037(2) 0.032(2) 0.032(2) -0.0023(12) -0.0044(13) 0.0000(13)
C3 0.033(2) 0.052(2) 0.042(2) -0.006(2) 0.0006(14) 0.0024(15)
C4 0.023(2) 0.055(2) 0.045(2) -0.008(2) -0.0057(14) 0.0006(14)
C5 0.029(2) 0.0295(15) 0.031(2) 0.0035(12) -0.0066(12) -0.0026(12)
C6 0.0276(15) 0.0298(15) 0.032(2) 0.0034(12) -0.0086(12) -0.0047(12)
C7 0.0253(15) 0.038(2) 0.047(2) 0.0049(14) -0.0110(13) -0.0063(13)
C8 0.033(2) 0.041(2) 0.053(2) 0.007(2) -0.023(2) -0.0107(14)
C9 0.044(2) 0.035(2) 0.040(2) 0.0040(13) -0.0214(15) -0.0097(14)
C10 0.032(2) 0.030(2) 0.034(2) -0.0002(12) -0.0128(13) -0.0036(12)
N2 0.0284(13) 0.0274(12) 0.0298(13) 0.0023(10) -0.0102(10) -0.0040(10)
N3 0.0261(12) 0.0316(13) 0.0256(13) -0.0003(10) -0.0074(10) -0.0062(10)
C11 0.0191(13) 0.0268(14) 0.033(2) 0.0031(12) -0.0044(11) -0.0054(11)
N4 0.0281(12) 0.0281(12) 0.0239(12) -0.0006(9) -0.0089(10) -0.0055(10)
C12 0.0191(13) 0.0292(15) 0.0302(15) -0.0023(11) -0.0056(11) -0.0034(11)
C13 0.0270(14) 0.031(2) 0.0278(14) -0.0010(11) -0.0095(11) -0.0038(11)
C14 0.0263(14) 0.032(2) 0.0282(15) -0.0035(12) -0.0069(11) -0.0031(12)
C15 0.032(2) 0.029(2) 0.036(2) -0.0016(12) -0.0069(13) -0.0036(12)
C16 0.037(2) 0.031(2) 0.030(2) 0.0034(12) -0.0046(13) -0.0058(13)
C17 0.031(2) 0.034(2) 0.0262(15) -0.0013(12) -0.0056(12) -0.0051(12)
Cl1 0.0502(5) 0.0352(4) 0.0303(4) -0.0053(3) -0.0134(3) -0.0065(3)
N5 0.0320(13) 0.0355(14) 0.0293(13) -0.0016(11) -0.0083(11) -0.0032(11)
C18 0.0256(14) 0.0320(15) 0.0263(15) 0.0009(12) -0.0082(12) -0.0076(12)
N6 0.0281(13) 0.0313(13) 0.0275(13) -0.0026(10) -0.0076(10) -0.0021(10)
C19 0.0282(15) 0.0264(14) 0.0298(15) -0.0023(11) -0.0052(12) -0.0065(11)
C20 0.033(2) 0.031(2) 0.0279(15) -0.0022(12) -0.0055(12) -0.0046(12)
C21 0.031(2) 0.0289(15) 0.032(2) -0.0016(12) 0.0030(12) -0.0049(12)
C22 0.028(2) 0.032(2) 0.047(2) -0.0006(14) -0.0061(14) -0.0048(12)
C23 0.036(2) 0.034(2) 0.042(2) -0.0032(13) -0.0151(14) -0.0034(13)
C24 0.0295(15) 0.032(2) 0.031(2) -0.0046(12) -0.0066(12) -0.0024(12)
Cl2 0.0479(5) 0.0450(5) 0.0373(5) -0.0054(4) 0.0069(4) 0.0042(4)
O1 0.0299(11) 0.0315(11) 0.0262(10) 0.0005(8) -0.0095(8) -0.0060(8)
C25 0.031(2) 0.040(2) 0.035(2) 0.0048(13) -0.0084(13) -0.0081(13)

loop_
_atom_site_label
_atom_site_type_symbol
_atom_site_fract_x
_atom_site_fract_y
_atom_site_fract_z
_atom_site_U_iso_or_equiv
_atom_site_thermal_displace_type
_atom_site_occupancy
_atom_site_calc_flag
_atom_site_refinement_flags
_atom_site_disorder_group
Mn1 Mn 0.07492(4) 0.96860(4) 0.19983(3) 0.0244(2) Uani 1 d . .
N1 N 0.2590(3) 0.8614(2) 0.0663(2) 0.0285(5) Uani 1 d . .
C1 C 0.2432(3) 0.7982(3) -0.0237(3) 0.0319(7) Uani 1 d . .
H1 H 0.1512(3) 0.7958(3) -0.0342(3) 0.038 Uiso 1 calc R .
C2 C 0.3548(3) 0.7362(3) -0.1022(3) 0.0343(7) Uani 1 d . .
H2 H 0.3386(3) 0.6933(3) -0.1638(3) 0.041 Uiso 1 calc R .
C3 C 0.4910(4) 0.7396(3) -0.0868(3) 0.0441(8) Uani 1 d . .
H3 H 0.5690(4) 0.6979(3) -0.1374(3) 0.053 Uiso 1 calc R .
C4 C 0.5095(3) 0.8056(3) 0.0045(3) 0.0419(8) Uani 1 d . .
H4 H 0.6009(3) 0.8111(3) 0.0149(3) 0.050 Uiso 1 calc R .
C5 C 0.3916(3) 0.8644(3) 0.0813(3) 0.0300(6) Uani 1 d . .
C6 C 0.4057(3) 0.9310(3) 0.1845(3) 0.0295(6) Uani 1 d . .
C7 C 0.5371(3) 0.9420(3) 0.2092(3) 0.0361(7) Uani 1 d . .
H7 H 0.6211(3) 0.9105(3) 0.1586(3) 0.043 Uiso 1 calc R .
C8 C 0.5416(4) 0.9997(3) 0.3094(3) 0.0398(8) Uani 1 d . .
H8 H 0.6288(4) 1.0077(3) 0.3273(3) 0.048 Uiso 1 calc R .
C9 C 0.4164(4) 1.0458(3) 0.3829(3) 0.0372(7) Uani 1 d . .
H9 H 0.4170(4) 1.0837(3) 0.4519(3) 0.045 Uiso 1 calc R .
C10 C 0.2902(3) 1.0344(3) 0.3519(3) 0.0313(6) Uani 1 d . .
H10 H 0.2055(3) 1.0672(3) 0.4009(3) 0.038 Uiso 1 calc R .
N2 N 0.2831(3) 0.9785(2) 0.2548(2) 0.0279(5) Uani 1 d . .
N3 N 0.0878(2) 1.0773(2) -0.1132(2) 0.0273(5) Uani 1 d . .
C11 C 0.0997(3) 1.1085(3) -0.0226(3) 0.0265(6) Uani 1 d . .
N4 N 0.1106(3) 1.1356(2) 0.0798(2) 0.0261(5) Uani 1 d . .
C12 C 0.1244(3) 1.2604(3) 0.1012(2) 0.0261(6) Uani 1 d . .
C13 C 0.1223(3) 1.2946(3) 0.2139(2) 0.0278(6) Uani 1 d . .
H13 H 0.1108(3) 1.2363(3) 0.2728(2) 0.033 Uiso 1 calc R .
C14 C 0.1376(3) 1.4161(3) 0.2368(2) 0.0288(6) Uani 1 d . .
C15 C 0.1556(3) 1.5057(3) 0.1526(3) 0.0321(7) Uani 1 d . .
H15 H 0.1659(3) 1.5870(3) 0.1698(3) 0.039 Uiso 1 calc R .
C16 C 0.1577(3) 1.4704(3) 0.0415(3) 0.0332(7) Uani 1 d . .
H16 H 0.1703(3) 1.5289(3) -0.0171(3) 0.040 Uiso 1 calc R .
C17 C 0.1415(3) 1.3498(3) 0.0156(3) 0.0303(6) Uani 1 d . .
H17 H 0.1421(3) 1.3286(3) -0.0597(3) 0.036 Uiso 1 calc R .
Cl1 Cl 0.13301(9) 1.45621(7) 0.37792(6) 0.0377(2) Uani 1 d . .
N5 N -0.0515(3) 1.0686(2) 0.3478(2) 0.0321(6) Uani 1 d . .
C18 C -0.1106(3) 1.1338(3) 0.4249(2) 0.0272(6) Uani 1 d . .
N6 N -0.1680(3) 1.2021(2) 0.5139(2) 0.0288(5) Uani 1 d . .
C19 C -0.3059(3) 1.2620(3) 0.5225(2) 0.0280(6) Uani 1 d . .
C20 C -0.3780(3) 1.3123(3) 0.6286(3) 0.0307(6) Uani 1 d . .
H20 H -0.3337(3) 1.3085(3) 0.6904(3) 0.037 Uiso 1 calc R .
C21 C -0.5163(3) 1.3680(3) 0.6411(3) 0.0321(7) Uani 1 d . .
C22 C -0.5858(3) 1.3782(3) 0.5524(3) 0.0359(7) Uani 1 d . .
H22 H -0.6793(3) 1.4160(3) 0.5633(3) 0.043 Uiso 1 calc R .
C23 C -0.5127(3) 1.3306(3) 0.4465(3) 0.0363(7) Uani 1 d . .
H23 H -0.5568(3) 1.3376(3) 0.3845(3) 0.044 Uiso 1 calc R .
C24 C -0.3746(3) 1.2726(3) 0.4314(3) 0.0308(6) Uani 1 d . .
H24 H -0.3272(3) 1.2404(3) 0.3596(3) 0.037 Uiso 1 calc R .
Cl2 Cl -0.60509(10) 1.42631(8) 0.77635(7) 0.0467(2) Uani 1 d . .
O1 O 0.0511(2) 0.7952(2) 0.3010(2) 0.0285(4) Uani 1 d D .
H26 H 0.0817(43) 0.8073(38) 0.3634(24) 0.055(12) Uiso 1 d D .
C25 C -0.0851(3) 0.7531(3) 0.3407(3) 0.0351(7) Uani 1 d . .
H25A H -0.0831(7) 0.6994(16) 0.4056(12) 0.042 Uiso 1 calc R .
H25B H -0.1081(10) 0.7081(17) 0.2802(6) 0.042 Uiso 1 calc R .
H25C H -0.1559(5) 0.8232(3) 0.3631(17) 0.042 Uiso 1 calc R .

loop_
_atom_type_symbol
_atom_type_description
_atom_type_scat_dispersion_real
_atom_type_scat_dispersion_imag
_atom_type_scat_source
C C 0.0033 0.0016 'International Tables Vol C Tables 4.2.6.8 and 6.1.1.4'
H H 0.0000 0.0000 'International Tables Vol C Tables 4.2.6.8 and 6.1.1.4'
N N 0.0061 0.0033 'International Tables Vol C Tables 4.2.6.8 and 6.1.1.4'
Mn Mn 0.3368 0.7283 'International Tables Vol C Tables 4.2.6.8 and 6.1.1.4'
Cl Cl 0.1484 0.1585 'International Tables Vol C Tables 4.2.6.8 and 6.1.1.4'
O O 0.0106 0.0060 'International Tables Vol C Tables 4.2.6.8 and 6.1.1.4'

loop_
_geom_angle_atom_site_label_1
_geom_angle_atom_site_label_2
_geom_angle_atom_site_label_3
_geom_angle
_geom_angle_site_symmetry_1
_geom_angle_site_symmetry_3
_geom_angle_publ_flag
N5 Mn1 N3 101.75(10) . 2_575 yes
N5 Mn1 O1 88.11(9) . . yes
N3 Mn1 O1 89.13(9) 2_575 . yes
N5 Mn1 N2 93.69(10) . . yes
N3 Mn1 N2 164.24(9) 2_575 . yes
O1 Mn1 N2 88.21(9) . . yes
N5 Mn1 N4 97.56(9) . . yes
N3 Mn1 N4 89.12(9) 2_575 . yes
O1 Mn1 N4 174.30(8) . . yes
N2 Mn1 N4 92.02(9) . . yes
N5 Mn1 N1 164.79(10) . . yes
N3 Mn1 N1 93.15(9) 2_575 . yes
O1 Mn1 N1 89.11(9) . . yes
N2 Mn1 N1 71.28(9) . . yes
N4 Mn1 N1 85.57(9) . . yes
C1 N1 C5 117.9(3) . . ?
C1 N1 Mn1 125.3(2) . . ?
C5 N1 Mn1 116.8(2) . . ?
N1 C1 C2 124.0(3) . . ?
N1 C1 H1 118.0(2) . . ?
C2 C1 H1 118.0(2) . . ?
C3 C2 C1 118.1(3) . . ?
C3 C2 H2 121.0(2) . . ?
C1 C2 H2 121.0(2) . . ?
C4 C3 C2 118.7(3) . . ?
C4 C3 H3 120.6(2) . . ?
C2 C3 H3 120.6(2) . . ?
C3 C4 C5 120.0(3) . . ?
C3 C4 H4 120.0(2) . . ?
C5 C4 H4 120.0(2) . . ?
N1 C5 C4 121.3(3) . . ?
N1 C5 C6 116.8(3) . . ?
C4 C5 C6 121.9(3) . . ?
N2 C6 C7 121.5(3) . . ?
N2 C6 C5 116.0(3) . . ?
C7 C6 C5 122.4(3) . . ?
C8 C7 C6 119.2(3) . . ?
C8 C7 H7 120.4(2) . . ?
C6 C7 H7 120.4(2) . . ?
C7 C8 C9 119.5(3) . . ?
C7 C8 H8 120.2(2) . . ?
C9 C8 H8 120.2(2) . . ?
C10 C9 C8 118.3(3) . . ?
C10 C9 H9 120.8(2) . . ?
C8 C9 H9 120.8(2) . . ?
N2 C10 C9 123.3(3) . . ?
N2 C10 H10 118.4(2) . . ?
C9 C10 H10 118.4(2) . . ?
C10 N2 C6 118.2(3) . . ?
C10 N2 Mn1 123.0(2) . . ?
C6 N2 Mn1 118.8(2) . . ?
C11 N3 Mn1 140.3(2) . 2_575 yes
N3 C11 N4 176.2(3) . . yes
C11 N4 C12 117.0(2) . . yes
C11 N4 Mn1 110.7(2) . . yes
C12 N4 Mn1 131.8(2) . . yes
C17 C12 C13 118.9(3) . . ?
C17 C12 N4 123.0(3) . . ?
C13 C12 N4 118.1(3) . . ?
C14 C13 C12 119.1(3) . . ?
C14 C13 H13 120.4(2) . . ?
C12 C13 H13 120.4(2) . . ?
C15 C14 C13 122.6(3) . . ?
C15 C14 Cl1 119.3(2) . . ?
C13 C14 Cl1 118.1(2) . . ?
C14 C15 C16 117.6(3) . . ?
C14 C15 H15 121.2(2) . . ?
C16 C15 H15 121.2(2) . . ?
C15 C16 C17 121.4(3) . . ?
C15 C16 H16 119.3(2) . . ?
C17 C16 H16 119.3(2) . . ?
C16 C17 C12 120.4(3) . . ?
C16 C17 H17 119.8(2) . . ?
C12 C17 H17 119.8(2) . . ?
C18 N5 Mn1 172.3(2) . . yes
N5 C18 N6 175.5(3) . . yes
C18 N6 C19 118.5(2) . . yes
C20 C19 C24 118.7(3) . . ?
C20 C19 N6 117.7(3) . . ?
C24 C19 N6 123.6(3) . . ?
C21 C20 C19 119.1(3) . . ?
C21 C20 H20 120.5(2) . . ?
C19 C20 H20 120.5(2) . . ?
C22 C21 C20 122.9(3) . . ?
C22 C21 Cl2 119.3(2) . . ?
C20 C21 Cl2 117.8(2) . . ?
C21 C22 C23 117.9(3) . . ?
C21 C22 H22 121.1(2) . . ?
C23 C22 H22 121.1(2) . . ?
C22 C23 C24 120.7(3) . . ?
C22 C23 H23 119.6(2) . . ?
C24 C23 H23 119.6(2) . . ?
C23 C24 C19 120.7(3) . . ?
C23 C24 H24 119.6(2) . . ?
C19 C24 H24 119.6(2) . . ?
C25 O1 Mn1 121.0(2) . . yes
C25 O1 H26 105(3) . . yes
O1 H26 N6 167(4) . 2_576 yes
Mn1 O1 H26 106(3) . . ?
O1 C25 H25A 109.5(2) . . ?
O1 C25 H25B 109.5(2) . . ?
H25A C25 H25B 109.5 . . ?
O1 C25 H25C 109.5(2) . . ?
H25A C25 H25C 109.5 . . ?
H25B C25 H25C 109.5 . . ?

loop_
_geom_bond_atom_site_label_1
_geom_bond_atom_site_label_2
_geom_bond_distance
_geom_bond_site_symmetry_2
_geom_bond_publ_flag
Mn1 Mn1 5.292(2) 2_575 yes
Mn1 N5 2.142(3) . yes
Mn1 N3 2.177(2) 2_575 yes
Mn1 O1 2.215(2) . yes
Mn1 N2 2.270(3) . yes
Mn1 N4 2.291(2) . yes
Mn1 N1 2.319(3) . yes
N1 C1 1.332(4) . ?
N1 C5 1.340(4) . ?
C1 C2 1.377(4) . ?
C1 H1 0.93 . ?
C2 C3 1.376(5) . ?
C2 H2 0.93 . ?
C3 C4 1.372(5) . ?
C3 H3 0.93 . ?
C4 C5 1.390(4) . ?
C4 H4 0.93 . ?
C5 C6 1.481(4) . ?
C6 N2 1.343(4) . ?
C6 C7 1.388(4) . ?
C7 C8 1.372(5) . ?
C7 H7 0.93 . ?
C8 C9 1.374(5) . ?
C8 H8 0.93 . ?
C9 C10 1.372(4) . ?
C9 H9 0.93 . ?
C10 N2 1.338(4) . ?
C10 H10 0.93 . ?
N3 C11 1.173(4) . yes
N3 Mn1 2.177(2) 2_575 ?
C11 N4 1.292(4) . yes
N4 C12 1.408(4) . yes
C12 C17 1.388(4) . ?
C12 C13 1.397(4) . ?
C13 C14 1.381(4) . ?
C13 H13 0.93 . ?
C14 C15 1.378(4) . ?
C14 Cl1 1.737(3) . yes
C15 C16 1.382(4) . ?
C15 H15 0.93 . ?
C16 C17 1.382(4) . ?
C16 H16 0.93 . ?
C17 H17 0.93 . ?
N5 C18 1.170(4) . yes
C18 N6 1.286(4) . yes
N6 C19 1.396(4) . yes
C19 C20 1.390(4) . ?
C19 C24 1.392(4) . ?
C20 C21 1.378(4) . ?
C20 H20 0.93 . ?
C21 C22 1.371(5) . ?
C21 Cl2 1.742(3) . yes
C22 C23 1.380(5) . ?
C22 H22 0.93 . ?
C23 C24 1.382(4) . ?
C23 H23 0.93 . ?
C24 H24 0.93 . ?
O1 C25 1.423(4) . ?
O1 H26 0.88(2) . yes
O1 N6 2.700(3) 2_576 yes
H26 N6 1.84(2) 2_576 yes
C25 H25A 0.96 . ?
C25 H25B 0.96 . ?
C25 H25C 0.96 . ?

loop_
_geom_torsion_atom_site_label_1
_geom_torsion_atom_site_label_2
_geom_torsion_atom_site_label_3
_geom_torsion_atom_site_label_4
_geom_torsion
_geom_torsion_site_symmetry_1
_geom_torsion_site_symmetry_2
_geom_torsion_site_symmetry_3
_geom_torsion_site_symmetry_4
_geom_torsion_publ_flag
N5 Mn1 N1 C1 167.3(3) . . . . ?
N3 Mn1 N1 C1 -1.3(2) 2_575 . . . ?
O1 Mn1 N1 C1 87.8(2) . . . . ?
N2 Mn1 N1 C1 176.2(3) . . . . ?
N4 Mn1 N1 C1 -90.1(2) . . . . ?
N5 Mn1 N1 C5 -13.1(5) . . . . ?
N3 Mn1 N1 C5 178.4(2) 2_575 . . . ?
O1 Mn1 N1 C5 -92.6(2) . . . . ?
N2 Mn1 N1 C5 -4.2(2) . . . . ?
N4 Mn1 N1 C5 89.5(2) . . . . ?
C5 N1 C1 C2 -0.2(5) . . . . ?
Mn1 N1 C1 C2 179.4(2) . . . . ?
N1 C1 C2 C3 0.0(5) . . . . ?
C1 C2 C3 C4 -0.9(5) . . . . ?
C2 C3 C4 C5 2.0(6) . . . . ?
C1 N1 C5 C4 1.2(4) . . . . ?
Mn1 N1 C5 C4 -178.4(2) . . . . ?
C1 N1 C5 C6 -177.6(3) . . . . ?
Mn1 N1 C5 C6 2.7(3) . . . . ?
C3 C4 C5 N1 -2.2(5) . . . . ?
C3 C4 C5 C6 176.6(3) . . . . ?
N1 C5 C6 N2 2.0(4) . . . . ?
C4 C5 C6 N2 -176.8(3) . . . . ?
N1 C5 C6 C7 -179.3(3) . . . . ?
C4 C5 C6 C7 1.8(5) . . . . ?
N2 C6 C7 C8 1.8(5) . . . . ?
C5 C6 C7 C8 -176.8(3) . . . . ?
C6 C7 C8 C9 -0.2(5) . . . . ?
C7 C8 C9 C10 -1.3(5) . . . . ?
C8 C9 C10 N2 1.4(5) . . . . ?
C9 C10 N2 C6 0.2(4) . . . . ?
C9 C10 N2 Mn1 -176.8(2) . . . . ?
C7 C6 N2 C10 -1.8(4) . . . . ?
C5 C6 N2 C10 176.9(3) . . . . ?
C7 C6 N2 Mn1 175.4(2) . . . . ?
C5 C6 N2 Mn1 -6.0(3) . . . . ?
N5 Mn1 N2 C10 0.1(2) . . . . ?
N3 Mn1 N2 C10 -168.3(3) 2_575 . . . ?
O1 Mn1 N2 C10 -87.9(2) . . . . ?
N4 Mn1 N2 C10 97.8(2) . . . . ?
N1 Mn1 N2 C10 -177.6(2) . . . . ?
N5 Mn1 N2 C6 -176.9(2) . . . . ?
N3 Mn1 N2 C6 14.7(4) 2_575 . . . ?
O1 Mn1 N2 C6 95.1(2) . . . . ?
N4 Mn1 N2 C6 -79.2(2) . . . . ?
N1 Mn1 N2 C6 5.4(2) . . . . ?
Mn1 N3 C11 N4 67.1(44) 2_575 . . . ?
N3 C11 N4 C12 -169.7(42) . . . . ?
N3 C11 N4 Mn1 3.2(44) . . . . ?
N5 Mn1 N4 C11 -138.9(2) . . . . ?
N3 Mn1 N4 C11 -37.2(2) 2_575 . . . ?
O1 Mn1 N4 C11 35.0(9) . . . . ?
N2 Mn1 N4 C11 127.1(2) . . . . ?
N1 Mn1 N4 C11 56.1(2) . . . . ?
N5 Mn1 N4 C12 32.6(2) . . . . ?
N3 Mn1 N4 C12 134.3(2) 2_575 . . . ?
O1 Mn1 N4 C12 -153.6(7) . . . . ?
N2 Mn1 N4 C12 -61.4(2) . . . . ?
N1 Mn1 N4 C12 -132.5(2) . . . . ?
C11 N4 C12 C17 -6.9(4) . . . . ?
Mn1 N4 C12 C17 -178.0(2) . . . . ?
C11 N4 C12 C13 173.9(3) . . . . ?
Mn1 N4 C12 C13 2.8(4) . . . . ?
C17 C12 C13 C14 -0.1(4) . . . . ?
N4 C12 C13 C14 179.1(2) . . . . ?
C12 C13 C14 C15 -0.3(4) . . . . ?
C12 C13 C14 Cl1 179.4(2) . . . . ?
C13 C14 C15 C16 0.1(4) . . . . ?
Cl1 C14 C15 C16 -179.6(2) . . . . ?
C14 C15 C16 C17 0.4(5) . . . . ?
C15 C16 C17 C12 -0.8(5) . . . . ?
C13 C12 C17 C16 0.7(4) . . . . ?
N4 C12 C17 C16 -178.6(3) . . . . ?
N3 Mn1 N5 C18 -127.2(17) 2_575 . . . ?
O1 Mn1 N5 C18 144.0(17) . . . . ?
N2 Mn1 N5 C18 56.0(17) . . . . ?
N4 Mn1 N5 C18 -36.6(18) . . . . ?
N1 Mn1 N5 C18 64.5(19) . . . . ?
Mn1 N5 C18 N6 -83.6(46) . . . . ?
N5 C18 N6 C19 -167.3(40) . . . . ?
C18 N6 C19 C20 166.2(3) . . . . ?
C18 N6 C19 C24 -13.2(4) . . . . ?
C24 C19 C20 C21 1.8(4) . . . . ?
N6 C19 C20 C21 -177.6(3) . . . . ?
C19 C20 C21 C22 -1.3(5) . . . . ?
C19 C20 C21 Cl2 178.3(2) . . . . ?
C20 C21 C22 C23 -0.2(5) . . . . ?
Cl2 C21 C22 C23 -179.7(2) . . . . ?
C21 C22 C23 C24 1.1(5) . . . . ?
C22 C23 C24 C19 -0.6(5) . . . . ?
C20 C19 C24 C23 -0.9(4) . . . . ?
N6 C19 C24 C23 178.4(3) . . . . ?
N5 Mn1 O1 C25 64.0(2) . . . . ?
N3 Mn1 O1 C25 -37.7(2) 2_575 . . . ?
N2 Mn1 O1 C25 157.8(2) . . . . ?
N4 Mn1 O1 C25 -109.9(8) . . . . ?
N1 Mn1 O1 C25 -130.9(2) . . . . ?
